data_4029577
loop_
_publ_author_name
'Berni, Emanuela'
'Dolain, Christel'
'Kauffmann, Brice'
'L\'eger, Jean-Michel'
'Zhan, Chuanlang'
'Huc, Ivan'

_publ_section_title
;
 Expanding the registry of aromatic amide foldamers: folding,
 photochemistry and assembly using diaza-anthracene units.
;
_journal_issue 7
_journal_name_full 'The Journal of organic chemistry'
_journal_page_first 2687
_journal_page_last 2694
_journal_paper_doi 10.1021/jo702602w
_journal_volume 73
_journal_year 2008
_chemical_formula_sum 'C76 H98 N10 O8'
_chemical_formula_weight 1279.64
_chemical_name_systematic
; 
 ? 
;
_space_group_IT_number 14
_symmetry_cell_setting monoclinic
_symmetry_space_group_name_Hall '-P 2yn'
_symmetry_space_group_name_H-M 'P 1 21/n 1'
_atom_sites_solution_hydrogens geom
_atom_sites_solution_primary direct
_atom_sites_solution_secondary difmap
_audit_creation_method SHELXL-97
_cell_angle_alpha 90.00
_cell_angle_beta 94.102(10)
_cell_angle_gamma 90.00
_cell_formula_units_Z 4
_cell_length_a 6.937(3)
_cell_length_b 24.3618(10)
_cell_length_c 43.7079(10)
_cell_measurement_temperature 293(2)
_cell_volume 7368(3)
_computing_cell_refinement CrystalClear
_computing_data_collection CrystalClear
_computing_data_reduction CrystalClear
_computing_structure_refinement 'SHELXL-97 (Sheldrick, 1997)'
_computing_structure_solution 'SHELXS-97 (Sheldrick, 1990)'
_diffrn_ambient_temperature 293(2)
_diffrn_measured_fraction_theta_full 0.838
_diffrn_measured_fraction_theta_max 0.838
_diffrn_measurement_device_type 'Rigaku RAXIS Rapid'
_diffrn_measurement_method \w-scans
_diffrn_radiation_monochromator Confocal
_diffrn_radiation_source 'micro-focus rotating anode'
_diffrn_radiation_type CuK\a
_diffrn_radiation_wavelength 1.54178
_diffrn_reflns_av_R_equivalents 0.0635
_diffrn_reflns_av_sigmaI/netI 0.0343
_diffrn_reflns_limit_h_max 7
_diffrn_reflns_limit_h_min -8
_diffrn_reflns_limit_k_max 26
_diffrn_reflns_limit_k_min -26
_diffrn_reflns_limit_l_max 37
_diffrn_reflns_limit_l_min -50
_diffrn_reflns_number 58549
_diffrn_reflns_theta_full 71.05
_diffrn_reflns_theta_max 71.05
_diffrn_reflns_theta_min 6.36
_exptl_absorpt_coefficient_mu 0.600
_exptl_crystal_density_diffrn 1.154
_exptl_crystal_density_method 'not measured'
_exptl_crystal_F_000 2752
_refine_diff_density_max 0.556
_refine_diff_density_min -0.492
_refine_diff_density_rms 0.063
_refine_ls_extinction_coef 0.0002(2)
_refine_ls_extinction_expression Fc^*^=kFc[1+0.001xFc^2^\l^3^/sin(2\q)]^-1/4^
_refine_ls_extinction_method SHELXL
_refine_ls_goodness_of_fit_ref 1.088
_refine_ls_hydrogen_treatment mixed
_refine_ls_matrix_type full
_refine_ls_number_parameters 859
_refine_ls_number_reflns 11959
_refine_ls_number_restraints 865
_refine_ls_restrained_S_all 1.101
_refine_ls_R_factor_all 0.1279
_refine_ls_R_factor_gt 0.1031
_refine_ls_shift/su_max 0.330
_refine_ls_shift/su_mean 0.047
_refine_ls_structure_factor_coef Fsqd
_refine_ls_weighting_details 'calc w=1/[\s^2^(Fo^2^)+(0.2653P)^2^+0.0000P] where P=(Fo^2^+2Fc^2^)/3'
_refine_ls_weighting_scheme calc
_refine_ls_wR_factor_gt 0.3359
_refine_ls_wR_factor_ref 0.3651
_reflns_number_gt 7553
_reflns_number_total 11959
_reflns_threshold_expression >2sigma(I)
_cod_data_source_file jo702602w-file005.cif
_cod_data_source_block 5
_cod_original_sg_symbol_H-M P21/n
_cod_database_code 4029577

loop_
_symmetry_equiv_pos_as_xyz
'x, y, z'
'x+1/2, -y+1/2, z+1/2'
'-x, -y, -z'
'-x-1/2, y-1/2, -z-1/2'

loop_
_atom_site_label
_atom_site_type_symbol
_atom_site_fract_x
_atom_site_fract_y
_atom_site_fract_z
_atom_site_U_iso_or_equiv
_atom_site_adp_type
_atom_site_occupancy
_atom_site_symmetry_multiplicity
_atom_site_calc_flag
_atom_site_refinement_flags
O1_1 O 0.5464(4) 0.28885(11) 0.02663(6) 0.0983(7) Uani 1 1 d U
C2_1 C 0.5283(4) 0.24216(16) 0.01664(8) 0.0789(9) Uani 1 1 d U
N3_1 N 0.5614(4) 0.19595(12) 0.03381(7) 0.0811(8) Uani 1 1 d U
H3_1 H 0.5398 0.1659 0.0238 0.097 Uiso 1 1 calc R
C4_1 C 0.6239(4) 0.18817(15) 0.06465(8) 0.0745(8) Uani 1 1 d U
C5_1 C 0.6675(5) 0.23183(16) 0.08517(9) 0.0865(9) Uani 1 1 d U
H5_1 H 0.6545 0.2684 0.0793 0.104 Uiso 1 1 calc R
C6_1 C 0.7309(4) 0.21662(17) 0.11467(8) 0.0867(10) Uani 1 1 d U
H6_1 H 0.7614 0.2438 0.1292 0.104 Uiso 1 1 calc R
C7_1 C 0.7496(4) 0.16381(17) 0.12295(8) 0.0837(9) Uani 1 1 d U
H7_1 H 0.7943 0.1544 0.1428 0.100 Uiso 1 1 calc R
C8_1 C 0.7009(4) 0.12334(15) 0.10124(7) 0.0767(9) Uani 1 1 d U
N9_1 N 0.6397(3) 0.13648(12) 0.07213(6) 0.0758(7) Uani 1 1 d U
N10_1 N 0.7084(3) 0.06739(12) 0.10619(6) 0.0771(7) Uani 1 1 d U
H10_1 H 0.6749 0.0480 0.0902 0.093 Uiso 1 1 calc R
C11_1 C 0.7588(4) 0.03763(16) 0.13154(8) 0.0810(9) Uani 1 1 d U
O12_1 O 0.8093(3) 0.05670(11) 0.15698(5) 0.0951(8) Uani 1 1 d U
C13_1 C 0.7459(4) -0.02329(15) 0.12574(7) 0.0761(8) Uani 1 1 d U
N14_1 N 0.6891(3) -0.03787(12) 0.09747(6) 0.0777(7) Uani 1 1 d U
C15_1 C 0.6753(4) -0.09312(15) 0.09088(7) 0.0717(8) Uani 1 1 d U
C16_1 C 0.7188(4) -0.13362(16) 0.11335(7) 0.0757(8) Uani 1 1 d U
C17_1 C 0.7784(4) -0.11542(18) 0.14395(8) 0.0847(9) Uani 1 1 d U
C18_1 C 0.7931(4) -0.06062(18) 0.14990(8) 0.0845(9) Uani 1 1 d U
H18_1 H 0.8334 -0.0480 0.1694 0.101 Uiso 1 1 calc R
C19_1 C 0.6143(4) -0.10756(14) 0.06035(7) 0.0746(8) Uani 1 1 d U
C20_1 C 0.6011(4) -0.16327(15) 0.05314(8) 0.0751(8) Uani 1 1 d U
C21_1 C 0.6466(4) -0.20449(15) 0.07609(8) 0.0775(8) Uani 1 1 d U
C22_1 C 0.7024(4) -0.18872(16) 0.10542(8) 0.0805(9) Uani 1 1 d U
H22_1 H 0.7297 -0.2154 0.1203 0.097 Uiso 1 1 calc R
N23_1 N 0.5445(3) -0.17742(12) 0.02316(6) 0.0761(7) Uani 1 1 d U
C24_1 C 0.5319(4) -0.22903(14) 0.01599(8) 0.0759(8) Uani 1 1 d U
C25_1 C 0.5731(4) -0.27302(16) 0.03657(9) 0.0860(9) Uani 1 1 d U
H25_1 H 0.5636 -0.3093 0.0300 0.103 Uiso 1 1 calc R
C26_1 C 0.6273(5) -0.26069(16) 0.06641(9) 0.0852(9) Uani 1 1 d U
O27_1 O 0.8145(3) -0.15646(11) 0.16453(5) 0.0950(7) Uani 1 1 d U
C28_1 C 0.8636(6) -0.1431(2) 0.19583(8) 0.1079(13) Uani 1 1 d DU
H28_1 H 0.9559 -0.1126 0.1973 0.129 Uiso 1 1 calc R
C29_1 C 0.6751(7) -0.1267(2) 0.21051(11) 0.1442(18) Uani 1 1 d DU
H29A_1 H 0.6119 -0.0982 0.1979 0.173 Uiso 1 1 calc R
H29B_1 H 0.5899 -0.1583 0.2097 0.173 Uiso 1 1 calc R
C30_1 C 0.6934(10) -0.1075(3) 0.24146(15) 0.195(3) Uani 1 1 d DU
H30A_1 H 0.7776 -0.0757 0.2433 0.234 Uiso 1 1 calc R
H30B_1 H 0.7464 -0.1360 0.2551 0.234 Uiso 1 1 calc R
C31_1 C 0.4708(14) -0.0910(5) 0.2501(2) 0.272(5) Uani 1 1 d DU
H31A_1 H 0.4215 -0.0605 0.2375 0.327 Uiso 1 1 calc R
H31B_1 H 0.3841 -0.1220 0.2468 0.327 Uiso 1 1 calc R
C32_1 C 0.4864(18) -0.0773(7) 0.2789(3) 0.360(8) Uani 1 1 d DU
H32A_1 H 0.3619 -0.0668 0.2852 0.540 Uiso 1 1 calc R
H32B_1 H 0.5742 -0.0470 0.2818 0.540 Uiso 1 1 calc R
H32C_1 H 0.5346 -0.1079 0.2909 0.540 Uiso 1 1 calc R
C33_1 C 0.9571(6) -0.1950(2) 0.20993(9) 0.1120(13) Uani 1 1 d DU
H33A_1 H 0.9972 -0.1878 0.2313 0.134 Uiso 1 1 calc R
H33B_1 H 0.8609 -0.2240 0.2094 0.134 Uiso 1 1 calc R
C34_1 C 1.1312(6) -0.21529(19) 0.19377(9) 0.1116(13) Uani 1 1 d DU
H34A_1 H 1.0875 -0.2269 0.1732 0.134 Uiso 1 1 calc R
H34B_1 H 1.2195 -0.1848 0.1919 0.134 Uiso 1 1 calc R
C35_1 C 1.2398(7) -0.2619(2) 0.20960(11) 0.1337(16) Uani 1 1 d DU
H35A_1 H 1.2935 -0.2495 0.2295 0.160 Uiso 1 1 calc R
H35B_1 H 1.1505 -0.2916 0.2129 0.160 Uiso 1 1 calc R
C36_1 C 1.4005(8) -0.2831(3) 0.19156(13) 0.152(2) Uani 1 1 d DU
H36A_1 H 1.4651 -0.3127 0.2025 0.228 Uiso 1 1 calc R
H36B_1 H 1.4910 -0.2541 0.1886 0.228 Uiso 1 1 calc R
H36C_1 H 1.3480 -0.2960 0.1720 0.228 Uiso 1 1 calc R
C37_1 C 0.5631(5) -0.06400(16) 0.03680(8) 0.0937(10) Uani 1 1 d U
H37A_1 H 0.6426 -0.0682 0.0198 0.140 Uiso 1 1 calc R
H37B_1 H 0.5844 -0.0284 0.0459 0.140 Uiso 1 1 calc R
H37C_1 H 0.4296 -0.0676 0.0297 0.140 Uiso 1 1 calc R
O38_1 O 0.6667(4) -0.29791(11) 0.08907(6) 0.1035(8) Uani 1 1 d U
C39_1 C 0.6632(7) -0.35530(18) 0.08250(12) 0.1247(15) Uani 1 1 d DU
H39_1 H 0.7298 -0.3612 0.0637 0.150 Uiso 1 1 calc R
C40_1 C 0.4554(8) -0.3763(2) 0.07679(15) 0.156(2) Uani 1 1 d DU
H40A_1 H 0.3778 -0.3487 0.0657 0.187 Uiso 1 1 calc R
H40B_1 H 0.4006 -0.3825 0.0963 0.187 Uiso 1 1 calc R
C41_1 C 0.4479(11) -0.4305(3) 0.0581(2) 0.238(4) Uani 1 1 d DU
H41A_1 H 0.5039 -0.4241 0.0388 0.285 Uiso 1 1 calc R
H41B_1 H 0.5264 -0.4578 0.0693 0.285 Uiso 1 1 calc R
C42_1 C 0.2559(16) -0.4519(4) 0.0521(3) 0.292(6) Uani 1 1 d DU
H42A_1 H 0.2666 -0.4884 0.0436 0.350 Uiso 1 1 calc R
H42B_1 H 0.1986 -0.4558 0.0716 0.350 Uiso 1 1 calc R
C43_1 C 0.1299(15) -0.4223(6) 0.0328(3) 0.301(6) Uani 1 1 d DU
H43A_1 H 0.0081 -0.4411 0.0305 0.451 Uiso 1 1 calc R
H43B_1 H 0.1822 -0.4187 0.0132 0.451 Uiso 1 1 calc R
H43C_1 H 0.1115 -0.3866 0.0414 0.451 Uiso 1 1 calc R
C44_1 C 0.7830(14) -0.3822(3) 0.10905(19) 0.226(4) Uani 1 1 d DU
H44A_1 H 0.7609 -0.4214 0.1066 0.272 Uiso 1 1 calc R
H44B_1 H 0.9166 -0.3761 0.1048 0.272 Uiso 1 1 calc R
C45_1 C 0.7755(17) -0.3726(5) 0.1392(2) 0.281(5) Uani 1 1 d DU
H45A_1 H 0.6558 -0.3876 0.1458 0.337 Uiso 1 1 calc R
H45B_1 H 0.7726 -0.3332 0.1424 0.337 Uiso 1 1 calc R
C46_1 C 0.9516(17) -0.3979(4) 0.1603(3) 0.305(6) Uani 1 1 d DU
H46A_1 H 1.0591 -0.3729 0.1584 0.366 Uiso 1 1 calc R
H46B_1 H 0.9153 -0.3945 0.1812 0.366 Uiso 1 1 calc R
C47_1 C 1.032(2) -0.4532(6) 0.1578(3) 0.386(9) Uani 1 1 d DU
H47A_1 H 1.1356 -0.4581 0.1734 0.578 Uiso 1 1 calc R
H47B_1 H 1.0805 -0.4579 0.1380 0.578 Uiso 1 1 calc R
H47C_1 H 0.9330 -0.4799 0.1606 0.578 Uiso 1 1 calc R
O1_2 O -0.0210(4) 0.29146(11) -0.01254(6) 0.0969(7) Uani 1 1 d U
C2_2 C -0.0063(4) 0.24356(17) -0.00549(8) 0.0798(9) Uani 1 1 d U
N3_2 N 0.0421(3) -0.20012(12) 0.02471(7) 0.0783(7) Uani 1 1 d U
H3_2 H 0.0240 -0.1685 0.0163 0.094 Uiso 1 1 calc R
C4_2 C 0.1029(4) -0.19848(14) 0.05556(8) 0.0742(8) Uani 1 1 d U
C5_2 C 0.1388(4) -0.24477(15) 0.07366(9) 0.0831(9) Uani 1 1 d U
H5_2 H 0.1216 -0.2801 0.0659 0.100 Uiso 1 1 calc R
C6_2 C 0.2021(5) -0.23507(17) 0.10412(9) 0.0891(10) Uani 1 1 d U
H6_2 H 0.2268 -0.2648 0.1171 0.107 Uiso 1 1 calc R
C7_2 C 0.2289(4) -0.18326(16) 0.11544(8) 0.0795(9) Uani 1 1 d U
H7_2 H 0.2740 -0.1770 0.1357 0.095 Uiso 1 1 calc R
C8_2 C 0.1856(4) -0.14015(15) 0.09519(7) 0.0730(8) Uani 1 1 d U
N9_2 N 0.1244(3) -0.14739(12) 0.06574(6) 0.0740(7) Uani 1 1 d U
N10_2 N 0.2006(3) -0.08475(12) 0.10278(6) 0.0774(7) Uani 1 1 d U
H10_2 H 0.1730 -0.0628 0.0877 0.093 Uiso 1 1 calc R
C11_2 C 0.2511(4) -0.05937(16) 0.12979(8) 0.0774(9) Uani 1 1 d U
O12_2 O 0.2984(3) -0.08214(11) 0.15412(5) 0.0940(7) Uani 1 1 d U
C13_2 C 0.2484(4) 0.00289(15) 0.12669(7) 0.0751(8) Uani 1 1 d U
N14_2 N 0.1932(3) 0.02123(12) 0.09922(6) 0.0740(7) Uani 1 1 d U
C15_2 C 0.1847(4) 0.07679(15) 0.09497(7) 0.0743(8) Uani 1 1 d U
C16_2 C 0.2347(4) 0.11454(15) 0.11946(8) 0.0774(9) Uani 1 1 d U
C17_2 C 0.2925(4) 0.09117(17) 0.14900(8) 0.0815(9) Uani 1 1 d U
C18_2 C 0.2992(4) 0.03532(17) 0.15240(8) 0.0830(9) Uani 1 1 d U
H18_2 H 0.3364 0.0194 0.1713 0.100 Uiso 1 1 calc R
C19_2 C 0.1250(4) 0.09639(14) 0.06560(7) 0.0744(8) Uani 1 1 d U
C20_2 C 0.1165(4) 0.15310(15) 0.06065(8) 0.0748(8) Uani 1 1 d U
C21_2 C 0.1668(4) 0.19093(15) 0.08521(8) 0.0794(9) Uani 1 1 d U
C22_2 C 0.2258(4) 0.17043(16) 0.11422(8) 0.0821(9) Uani 1 1 d U
H22_2 H 0.2594 0.1946 0.1302 0.098 Uiso 1 1 calc R
N23_2 N 0.0613(3) 0.17167(12) 0.03137(6) 0.0771(7) Uani 1 1 d U
C24_2 C 0.0555(4) 0.22461(16) 0.02694(8) 0.0789(9) Uani 1 1 d U
C25_2 C 0.0998(5) 0.26535(16) 0.04949(9) 0.0882(10) Uani 1 1 d U
H25_2 H 0.0918 0.3025 0.0447 0.106 Uiso 1 1 calc R
C26_2 C 0.1553(5) 0.24806(16) 0.07880(9) 0.0846(9) Uani 1 1 d U
O27_2 O 0.3334(3) 0.12924(11) 0.17115(5) 0.0959(8) Uani 1 1 d U
C28_2 C 0.3834(6) 0.11197(19) 0.20204(8) 0.1049(12) Uani 1 1 d DU
H28_2 H 0.4720 0.0806 0.2021 0.126 Uiso 1 1 calc R
C29_2 C 0.4836(6) 0.16049(19) 0.21836(9) 0.1077(12) Uani 1 1 d DU
H29A_2 H 0.3910 0.1901 0.2197 0.129 Uiso 1 1 calc R
H29B_2 H 0.5261 0.1496 0.2391 0.129 Uiso 1 1 calc R
C30_2 C 0.6544(6) 0.18132(19) 0.20257(9) 0.1129(13) Uani 1 1 d DU
H30A_2 H 0.6084 0.1975 0.1831 0.136 Uiso 1 1 calc R
H30B_2 H 0.7360 0.1504 0.1982 0.136 Uiso 1 1 calc R
C31_2 C 0.7766(7) 0.2238(2) 0.22084(10) 0.1324(16) Uani 1 1 d DU
H31A_2 H 0.6922 0.2523 0.2277 0.159 Uiso 1 1 calc R
H31B_2 H 0.8376 0.2062 0.2389 0.159 Uiso 1 1 calc R
C32_2 C 0.9313(8) 0.2500(3) 0.20309(12) 0.1474(19) Uani 1 1 d DU
H32A_2 H 1.0019 0.2762 0.2159 0.221 Uiso 1 1 calc R
H32B_2 H 0.8723 0.2683 0.1854 0.221 Uiso 1 1 calc R
H32C_2 H 1.0181 0.2223 0.1967 0.221 Uiso 1 1 calc R
C33_2 C 0.1944(6) 0.0950(2) 0.21671(10) 0.1277(15) Uani 1 1 d DU
H33A_2 H 0.1122 0.1271 0.2176 0.153 Uiso 1 1 calc R
H33B_2 H 0.1265 0.0684 0.2034 0.153 Uiso 1 1 calc R
C34_2 C 0.2231(9) 0.0716(3) 0.24740(13) 0.175(2) Uani 1 1 d DU
H34A_2 H 0.2878 0.0988 0.2607 0.210 Uiso 1 1 calc R
H34B_2 H 0.3099 0.0405 0.2464 0.210 Uiso 1 1 calc R
C35_2 C 0.0405(13) 0.0522(4) 0.26263(19) 0.228(4) Uani 1 1 d DU
H35A_2 H 0.0789 0.0232 0.2770 0.274 Uiso 1 1 calc R
H35B_2 H -0.0056 0.0826 0.2744 0.274 Uiso 1 1 calc R
C36_2 C -0.1010(15) 0.0345(6) 0.2453(3) 0.320(7) Uani 1 1 d DU
H36A_2 H -0.2033 0.0232 0.2576 0.480 Uiso 1 1 calc R
H36B_2 H -0.0597 0.0038 0.2337 0.480 Uiso 1 1 calc R
H36C_2 H -0.1467 0.0631 0.2315 0.480 Uiso 1 1 calc R
C37_2 C 0.0665(5) 0.05706(16) 0.03983(8) 0.0912(10) Uani 1 1 d U
H37A_2 H -0.0322 0.0736 0.0263 0.137 Uiso 1 1 calc R
H37B_2 H 0.0177 0.0238 0.0482 0.137 Uiso 1 1 calc R
H37C_2 H 0.1768 0.0488 0.0286 0.137 Uiso 1 1 calc R
O38_2 O 0.2003(4) 0.28139(12) 0.10262(6) 0.1059(8) Uani 1 1 d U
C39_2 C 0.2058(6) 0.33885(19) 0.09865(12) 0.1173(14) Uani 1 1 d DU
H39_2 H 0.2638 0.3464 0.0793 0.141 Uiso 1 1 calc R
C40_2 C -0.0020(7) 0.36202(17) 0.09611(12) 0.1319(16) Uani 1 1 d DU
H40A_2 H -0.0836 0.3390 0.0825 0.158 Uiso 1 1 calc R
H40B_2 H -0.0537 0.3615 0.1161 0.158 Uiso 1 1 calc R
C41_2 C -0.0044(9) 0.4200(2) 0.08398(19) 0.188(3) Uani 1 1 d DU
H41A_2 H 0.0749 0.4428 0.0981 0.225 Uiso 1 1 calc R
H41B_2 H 0.0535 0.4203 0.0644 0.225 Uiso 1 1 calc R
C42_2 C -0.2013(11) 0.4447(3) 0.0798(2) 0.221(4) Uani 1 1 d DU
H42A_2 H -0.2606 0.4432 0.0992 0.265 Uiso 1 1 calc R
H42B_2 H -0.1884 0.4830 0.0743 0.265 Uiso 1 1 calc R
C43_2 C -0.3312(12) 0.4180(3) 0.0562(2) 0.234(4) Uani 1 1 d DU
H43A_2 H -0.4533 0.4367 0.0547 0.352 Uiso 1 1 calc R
H43B_2 H -0.3503 0.3804 0.0618 0.352 Uiso 1 1 calc R
H43C_2 H -0.2748 0.4195 0.0368 0.352 Uiso 1 1 calc R
C44_2 C 0.3430(12) 0.3601(3) 0.12465(17) 0.190(3) Uani 1 1 d DU
H44A_2 H 0.4692 0.3444 0.1220 0.228 Uiso 1 1 calc R
H44B_2 H 0.3546 0.3995 0.1219 0.228 Uiso 1 1 calc R
C45_2 C 0.3042(17) 0.3516(4) 0.1535(2) 0.273(5) Uani 1 1 d DU
H45A_2 H 0.2733 0.3132 0.1564 0.328 Uiso 1 1 calc R
H45B_2 H 0.1934 0.3734 0.1583 0.328 Uiso 1 1 calc R
C46_2 C 0.4929(18) 0.3687(4) 0.1763(2) 0.312(6) Uani 1 1 d DU
H46A_2 H 0.4666 0.3598 0.1972 0.375 Uiso 1 1 calc R
H46B_2 H 0.6022 0.3467 0.1710 0.375 Uiso 1 1 calc R
C47_2 C 0.548(2) 0.4277(5) 0.1749(3) 0.372(9) Uani 1 1 d DU
H47A_2 H 0.6588 0.4343 0.1888 0.559 Uiso 1 1 calc R
H47B_2 H 0.4419 0.4499 0.1807 0.559 Uiso 1 1 calc R
H47C_2 H 0.5774 0.4368 0.1544 0.559 Uiso 1 1 calc R
O50_3 O 0.2578(8) 0.3817(4) 0.00751(19) 0.311(4) Uani 1 1 d .

loop_
_atom_site_aniso_label
_atom_site_aniso_U_11
_atom_site_aniso_U_22
_atom_site_aniso_U_33
_atom_site_aniso_U_23
_atom_site_aniso_U_13
_atom_site_aniso_U_12
O1_1 0.1037(17) 0.0886(18) 0.1023(18) -0.0091(14) 0.0052(13) -0.0041(13)
C2_1 0.0631(17) 0.083(2) 0.092(2) -0.0041(19) 0.0134(16) 0.0012(16)
N3_1 0.0748(15) 0.0848(19) 0.0834(19) -0.0144(14) 0.0031(13) -0.0007(13)
C4_1 0.0606(16) 0.086(2) 0.077(2) -0.0131(16) 0.0066(14) 0.0037(15)
C5_1 0.0724(18) 0.093(2) 0.094(2) -0.0205(19) 0.0079(17) -0.0043(16)
C6_1 0.0720(19) 0.105(3) 0.083(2) -0.026(2) 0.0062(16) -0.0052(18)
C7_1 0.0669(17) 0.105(3) 0.079(2) -0.0193(19) 0.0056(15) -0.0013(17)
C8_1 0.0554(15) 0.106(3) 0.0694(19) -0.0149(17) 0.0077(13) -0.0018(15)
N9_1 0.0627(13) 0.0883(19) 0.0769(17) -0.0102(14) 0.0072(11) -0.0011(12)
N10_1 0.0761(15) 0.090(2) 0.0650(15) -0.0055(13) 0.0008(12) 0.0013(13)
C11_1 0.0595(16) 0.117(3) 0.0660(19) -0.0061(18) 0.0022(14) 0.0042(16)
O12_1 0.0855(14) 0.125(2) 0.0730(15) -0.0159(14) -0.0058(11) 0.0012(13)
C13_1 0.0583(15) 0.105(2) 0.0652(18) 0.0020(16) 0.0040(13) 0.0041(15)
N14_1 0.0598(13) 0.106(2) 0.0676(16) 0.0002(14) 0.0034(11) 0.0015(13)
C15_1 0.0569(15) 0.088(2) 0.0704(19) 0.0021(16) 0.0063(13) 0.0032(14)
C16_1 0.0573(15) 0.101(2) 0.0696(19) 0.0104(17) 0.0093(13) 0.0047(15)
C17_1 0.0649(17) 0.113(3) 0.077(2) 0.0170(19) 0.0058(15) 0.0036(17)
C18_1 0.0690(18) 0.121(3) 0.0634(19) 0.0077(18) 0.0013(14) 0.0019(18)
C19_1 0.0603(15) 0.089(2) 0.0746(19) 0.0069(16) 0.0048(13) 0.0032(14)
C20_1 0.0579(15) 0.088(2) 0.080(2) 0.0075(16) 0.0091(14) 0.0041(14)
C21_1 0.0566(15) 0.093(2) 0.083(2) 0.0080(17) 0.0064(14) 0.0038(15)
C22_1 0.0647(17) 0.100(3) 0.077(2) 0.0203(17) 0.0069(15) 0.0047(16)
N23_1 0.0598(13) 0.091(2) 0.0773(17) 0.0006(14) 0.0038(12) 0.0034(12)
C24_1 0.0607(16) 0.077(2) 0.091(2) 0.0009(17) 0.0130(15) 0.0041(14)
C25_1 0.0738(19) 0.087(2) 0.099(3) -0.0004(19) 0.0131(17) 0.0031(16)
C26_1 0.0725(19) 0.086(2) 0.097(2) 0.0143(19) 0.0102(17) 0.0099(16)
O27_1 0.0911(15) 0.1190(19) 0.0739(15) 0.0239(13) -0.0010(11) 0.0034(13)
C28_1 0.110(3) 0.147(4) 0.067(2) 0.025(2) 0.0046(19) 0.009(2)
C29_1 0.150(4) 0.187(5) 0.098(3) 0.031(3) 0.023(3) 0.050(3)
C30_1 0.229(6) 0.227(7) 0.127(4) -0.022(4) 0.000(4) 0.074(6)
C31_1 0.333(10) 0.285(10) 0.218(8) -0.011(8) 0.157(9) 0.083(9)
C32_1 0.342(13) 0.48(2) 0.257(11) -0.025(14) 0.025(10) 0.215(14)
C33_1 0.101(3) 0.156(4) 0.078(2) 0.026(2) 0.0041(19) 0.003(2)
C34_1 0.101(3) 0.148(4) 0.084(2) 0.031(2) -0.001(2) 0.003(2)
C35_1 0.134(4) 0.152(4) 0.114(3) 0.040(3) 0.003(3) 0.025(3)
C36_1 0.147(4) 0.181(5) 0.128(4) 0.029(4) 0.000(3) 0.045(4)
C37_1 0.110(3) 0.095(3) 0.074(2) 0.0038(18) -0.0067(18) 0.004(2)
O38_1 0.1091(18) 0.0947(18) 0.1061(19) 0.0174(15) 0.0023(14) 0.0110(14)
C39_1 0.145(4) 0.084(3) 0.146(4) 0.020(3) 0.011(3) 0.023(2)
C40_1 0.162(4) 0.098(3) 0.210(6) 0.024(3) 0.029(4) -0.010(3)
C41_1 0.189(6) 0.109(5) 0.414(12) -0.035(6) 0.020(7) -0.013(4)
C42_1 0.243(10) 0.180(9) 0.449(19) -0.050(9) 0.004(10) -0.067(7)
C43_1 0.223(10) 0.286(14) 0.389(19) -0.031(11) -0.005(9) -0.044(9)
C44_1 0.364(9) 0.103(4) 0.198(6) 0.011(4) -0.076(7) 0.072(5)
C45_1 0.381(12) 0.250(10) 0.200(7) 0.069(8) -0.060(9) 0.012(8)
C46_1 0.381(13) 0.226(9) 0.283(11) 0.094(9) -0.149(10) -0.048(9)
C47_1 0.52(2) 0.252(12) 0.360(17) 0.083(13) -0.106(16) 0.033(12)
O1_2 0.1014(17) 0.0852(17) 0.1042(19) 0.0052(14) 0.0090(13) 0.0075(13)
C2_2 0.0666(17) 0.085(2) 0.089(2) 0.0070(19) 0.0136(15) 0.0022(16)
N3_2 0.0734(15) 0.0829(19) 0.0784(18) 0.0102(15) 0.0042(13) 0.0018(13)
C4_2 0.0628(16) 0.080(2) 0.080(2) 0.0095(17) 0.0120(14) 0.0034(14)
C5_2 0.0706(18) 0.087(2) 0.093(2) 0.0141(18) 0.0114(16) 0.0065(16)
C6_2 0.076(2) 0.099(3) 0.093(2) 0.026(2) 0.0146(17) 0.0117(18)
C7_2 0.0664(17) 0.098(3) 0.074(2) 0.0146(18) 0.0068(14) 0.0045(16)
C8_2 0.0572(15) 0.092(2) 0.0710(19) 0.0115(16) 0.0117(13) 0.0027(14)
N9_2 0.0615(13) 0.091(2) 0.0699(16) 0.0109(13) 0.0077(11) 0.0021(12)
N10_2 0.0693(14) 0.095(2) 0.0683(16) 0.0100(14) 0.0053(12) 0.0055(13)
C11_2 0.0569(15) 0.107(3) 0.0681(19) 0.0063(17) 0.0018(14) 0.0049(15)
O12_2 0.0894(15) 0.121(2) 0.0705(14) 0.0158(13) -0.0025(11) 0.0057(13)
C13_2 0.0546(15) 0.107(2) 0.0640(18) 0.0025(16) 0.0048(13) 0.0048(15)
N14_2 0.0619(13) 0.0922(19) 0.0674(16) -0.0006(13) 0.0021(11) 0.0011(12)
C15_2 0.0555(15) 0.098(2) 0.0691(19) -0.0043(16) 0.0044(13) 0.0009(15)
C16_2 0.0553(15) 0.101(2) 0.077(2) -0.0086(17) 0.0063(13) 0.0021(15)
C17_2 0.0611(16) 0.117(3) 0.0667(19) -0.0133(18) 0.0041(14) 0.0027(17)
C18_2 0.0661(17) 0.113(3) 0.069(2) 0.0005(18) 0.0024(14) 0.0063(17)
C19_2 0.0651(16) 0.088(2) 0.0699(19) -0.0022(15) 0.0032(13) -0.0009(15)
C20_2 0.0566(15) 0.095(2) 0.0730(19) -0.0051(16) 0.0055(13) 0.0007(14)
C21_2 0.0607(16) 0.097(2) 0.081(2) -0.0094(17) 0.0093(15) -0.0003(15)
C22_2 0.0612(16) 0.103(3) 0.082(2) -0.0175(18) 0.0048(14) -0.0009(16)
N23_2 0.0643(14) 0.087(2) 0.0800(18) 0.0006(14) 0.0065(12) -0.0021(12)
C24_2 0.0600(16) 0.089(2) 0.088(2) -0.0027(18) 0.0115(15) 0.0018(15)
C25_2 0.0739(19) 0.091(2) 0.100(3) -0.007(2) 0.0126(17) -0.0005(17)
C26_2 0.0722(18) 0.096(3) 0.086(2) -0.0169(19) 0.0052(16) -0.0023(17)
O27_2 0.0917(15) 0.125(2) 0.0703(14) -0.0174(13) -0.0007(11) 0.0030(13)
C28_2 0.109(3) 0.142(3) 0.063(2) -0.020(2) -0.0004(18) -0.001(2)
C29_2 0.104(3) 0.143(3) 0.075(2) -0.027(2) 0.0013(19) 0.006(2)
C30_2 0.109(3) 0.144(4) 0.084(2) -0.033(2) -0.003(2) 0.005(2)
C31_2 0.133(3) 0.160(4) 0.102(3) -0.041(3) -0.007(3) -0.016(3)
C32_2 0.136(4) 0.165(5) 0.139(4) -0.040(3) -0.004(3) -0.021(3)
C33_2 0.115(3) 0.176(5) 0.092(3) -0.020(3) 0.011(2) -0.011(3)
C34_2 0.183(5) 0.214(6) 0.128(4) 0.027(4) 0.005(4) -0.031(5)
C35_2 0.225(8) 0.291(10) 0.171(7) 0.024(7) 0.030(6) -0.090(7)
C36_2 0.278(11) 0.405(17) 0.275(13) 0.068(12) 0.008(8) -0.124(11)
C37_2 0.103(2) 0.093(3) 0.075(2) -0.0028(18) -0.0076(18) 0.0015(19)
O38_2 0.1155(18) 0.0971(19) 0.1036(19) -0.0171(15) -0.0021(14) -0.0035(14)
C39_2 0.126(3) 0.094(3) 0.130(4) -0.023(3) 0.001(3) -0.011(2)
C40_2 0.151(4) 0.090(3) 0.157(4) -0.021(3) 0.027(3) -0.001(3)
C41_2 0.181(5) 0.103(4) 0.280(8) 0.011(4) 0.020(5) 0.015(4)
C42_2 0.185(6) 0.110(5) 0.363(12) -0.013(5) -0.009(6) 0.011(4)
C43_2 0.214(7) 0.132(6) 0.348(12) 0.015(6) -0.043(7) 0.007(5)
C44_2 0.270(7) 0.134(5) 0.157(5) -0.036(4) -0.049(5) -0.040(5)
C45_2 0.424(12) 0.241(9) 0.147(5) -0.036(7) -0.038(7) -0.092(8)
C46_2 0.435(14) 0.241(9) 0.236(9) -0.097(8) -0.155(10) 0.025(10)
C47_2 0.459(18) 0.297(12) 0.344(16) -0.154(13) -0.089(14) -0.067(12)
O50_3 0.292(9) 0.282(8) 0.354(10) -0.038(6) -0.007(7) 0.001(5)

loop_
_atom_type_symbol
_atom_type_description
_atom_type_scat_dispersion_real
_atom_type_scat_dispersion_imag
_atom_type_scat_source
C C 0.0181 0.0091 'International Tables Vol C Tables 4.2.6.8 and 6.1.1.4'
H H 0.0000 0.0000 'International Tables Vol C Tables 4.2.6.8 and 6.1.1.4'
N N 0.0311 0.0180 'International Tables Vol C Tables 4.2.6.8 and 6.1.1.4'
O O 0.0492 0.0322 'International Tables Vol C Tables 4.2.6.8 and 6.1.1.4'

loop_
_geom_angle_atom_site_label_1
_geom_angle_atom_site_label_2
_geom_angle_atom_site_label_3
_geom_angle
_geom_angle_site_symmetry_1
_geom_angle_site_symmetry_3
O1_1 C2_1 N3_1 124.3(3) . .
O1_1 C2_1 C24_1 123.8(3) . 3_655
N3_1 C2_1 C24_1 111.9(3) . 3_655
C2_1 N3_1 C4_1 132.1(3) . .
N9_1 C4_1 N3_1 112.8(3) . .
N9_1 C4_1 C5_1 124.0(3) . .
N3_1 C4_1 C5_1 123.3(3) . .
C6_1 C5_1 C4_1 115.5(4) . .
C7_1 C6_1 C5_1 121.8(3) . .
C6_1 C7_1 C8_1 118.8(4) . .
N9_1 C8_1 N10_1 112.8(3) . .
N9_1 C8_1 C7_1 121.2(4) . .
N10_1 C8_1 C7_1 126.0(3) . .
C4_1 N9_1 C8_1 118.7(3) . .
C11_1 N10_1 C8_1 131.6(3) . .
O12_1 C11_1 N10_1 125.3(4) . .
O12_1 C11_1 C13_1 122.2(3) . .
N10_1 C11_1 C13_1 112.5(3) . .
N14_1 C13_1 C18_1 124.4(3) . .
N14_1 C13_1 C11_1 115.7(3) . .
C18_1 C13_1 C11_1 120.0(3) . .
C13_1 N14_1 C15_1 118.1(3) . .
N14_1 C15_1 C16_1 122.0(3) . .
N14_1 C15_1 C19_1 116.8(3) . .
C16_1 C15_1 C19_1 121.2(3) . .
C22_1 C16_1 C15_1 119.6(3) . .
C22_1 C16_1 C17_1 122.8(3) . .
C15_1 C16_1 C17_1 117.6(3) . .
O27_1 C17_1 C18_1 126.0(3) . .
O27_1 C17_1 C16_1 114.6(4) . .
C18_1 C17_1 C16_1 119.4(3) . .
C17_1 C18_1 C13_1 118.5(3) . .
C20_1 C19_1 C15_1 117.7(3) . .
C20_1 C19_1 C37_1 121.6(3) . .
C15_1 C19_1 C37_1 120.7(3) . .
N23_1 C20_1 C19_1 117.7(3) . .
N23_1 C20_1 C21_1 121.3(3) . .
C19_1 C20_1 C21_1 121.0(3) . .
C22_1 C21_1 C20_1 119.4(3) . .
C22_1 C21_1 C26_1 123.9(3) . .
C20_1 C21_1 C26_1 116.7(3) . .
C21_1 C22_1 C16_1 121.2(3) . .
C24_1 N23_1 C20_1 118.6(3) . .
N23_1 C24_1 C25_1 125.0(3) . .
N23_1 C24_1 C2_1 116.6(3) . 3_655
C25_1 C24_1 C2_1 118.4(3) . 3_655
C26_1 C25_1 C24_1 118.0(4) . .
O38_1 C26_1 C25_1 125.3(4) . .
O38_1 C26_1 C21_1 114.4(3) . .
C25_1 C26_1 C21_1 120.3(3) . .
C17_1 O27_1 C28_1 119.3(3) . .
O27_1 C28_1 C33_1 105.2(3) . .
O27_1 C28_1 C29_1 107.8(3) . .
C33_1 C28_1 C29_1 113.1(3) . .
C30_1 C29_1 C28_1 117.1(5) . .
C29_1 C30_1 C31_1 105.8(6) . .
C32_1 C31_1 C30_1 105.5(10) . .
C34_1 C33_1 C28_1 114.1(3) . .
C35_1 C34_1 C33_1 114.8(3) . .
C36_1 C35_1 C34_1 112.6(4) . .
C26_1 O38_1 C39_1 120.6(3) . .
O38_1 C39_1 C40_1 111.2(4) . .
O38_1 C39_1 C44_1 105.5(4) . .
C40_1 C39_1 C44_1 115.7(5) . .
C39_1 C40_1 C41_1 111.5(5) . .
C42_1 C41_1 C40_1 113.7(7) . .
C43_1 C42_1 C41_1 117.5(11) . .
C45_1 C44_1 C39_1 127.9(8) . .
C44_1 C45_1 C46_1 114.6(10) . .
C47_1 C46_1 C45_1 126.2(11) . .
O1_2 C2_2 N3_2 125.7(3) . 3
O1_2 C2_2 C24_2 122.9(4) . .
N3_2 C2_2 C24_2 111.4(3) 3 .
C2_2 N3_2 C4_2 130.7(3) 3 .
N9_2 C4_2 N3_2 111.9(3) . .
N9_2 C4_2 C5_2 124.0(3) . .
N3_2 C4_2 C5_2 124.1(3) . .
C6_2 C5_2 C4_2 116.0(4) . .
C7_2 C6_2 C5_2 122.0(3) . .
C6_2 C7_2 C8_2 116.7(3) . .
N9_2 C8_2 N10_2 111.7(3) . .
N9_2 C8_2 C7_2 123.5(3) . .
N10_2 C8_2 C7_2 124.8(3) . .
C4_2 N9_2 C8_2 117.8(3) . .
C11_2 N10_2 C8_2 131.3(3) . .
O12_2 C11_2 N10_2 125.9(4) . .
O12_2 C11_2 C13_2 122.0(3) . .
N10_2 C11_2 C13_2 112.1(3) . .
N14_2 C13_2 C18_2 125.7(4) . .
N14_2 C13_2 C11_2 114.9(3) . .
C18_2 C13_2 C11_2 119.4(3) . .
C13_2 N14_2 C15_2 117.9(3) . .
N14_2 C15_2 C19_2 117.9(3) . .
N14_2 C15_2 C16_2 121.8(3) . .
C19_2 C15_2 C16_2 120.3(3) . .
C22_2 C16_2 C15_2 120.2(3) . .
C22_2 C16_2 C17_2 123.0(3) . .
C15_2 C16_2 C17_2 116.9(3) . .
O27_2 C17_2 C18_2 126.8(3) . .
O27_2 C17_2 C16_2 113.6(4) . .
C18_2 C17_2 C16_2 119.7(3) . .
C17_2 C18_2 C13_2 118.0(3) . .
C20_2 C19_2 C15_2 118.9(3) . .
C20_2 C19_2 C37_2 120.3(3) . .
C15_2 C19_2 C37_2 120.8(3) . .
N23_2 C20_2 C19_2 118.1(3) . .
N23_2 C20_2 C21_2 121.1(3) . .
C19_2 C20_2 C21_2 120.8(3) . .
C22_2 C21_2 C26_2 122.5(3) . .
C22_2 C21_2 C20_2 119.2(3) . .
C26_2 C21_2 C20_2 118.2(3) . .
C16_2 C22_2 C21_2 120.6(3) . .
C24_2 N23_2 C20_2 117.6(3) . .
N23_2 C24_2 C25_2 125.9(3) . .
N23_2 C24_2 C2_2 116.2(3) . .
C25_2 C24_2 C2_2 117.9(4) . .
C26_2 C25_2 C24_2 117.7(4) . .
O38_2 C26_2 C25_2 124.9(4) . .
O38_2 C26_2 C21_2 115.7(3) . .
C25_2 C26_2 C21_2 119.4(3) . .
C17_2 O27_2 C28_2 119.7(3) . .
O27_2 C28_2 C29_2 106.5(3) . .
O27_2 C28_2 C33_2 108.2(3) . .
C29_2 C28_2 C33_2 112.5(3) . .
C30_2 C29_2 C28_2 113.3(3) . .
C29_2 C30_2 C31_2 114.6(3) . .
C32_2 C31_2 C30_2 114.0(4) . .
C34_2 C33_2 C28_2 114.8(4) . .
C33_2 C34_2 C35_2 117.0(6) . .
C36_2 C35_2 C34_2 117.9(9) . .
C26_2 O38_2 C39_2 120.8(3) . .
O38_2 C39_2 C44_2 105.5(4) . .
O38_2 C39_2 C40_2 109.7(3) . .
C44_2 C39_2 C40_2 117.4(5) . .
C41_2 C40_2 C39_2 110.7(4) . .
C42_2 C41_2 C40_2 114.0(5) . .
C43_2 C42_2 C41_2 114.8(7) . .
C45_2 C44_2 C39_2 119.9(7) . .
C44_2 C45_2 C46_2 109.2(9) . .
C47_2 C46_2 C45_2 114.6(9) . .

loop_
_geom_bond_atom_site_label_1
_geom_bond_atom_site_label_2
_geom_bond_distance
_geom_bond_site_symmetry_2
O1_1 C2_1 1.222(4) .
C2_1 N3_1 1.363(4) .
C2_1 C24_1 1.492(5) 3_655
N3_1 C4_1 1.399(4) .
C4_1 N9_1 1.304(4) .
C4_1 C5_1 1.410(5) .
C5_1 C6_1 1.383(5) .
C6_1 C7_1 1.340(5) .
C7_1 C8_1 1.393(5) .
C8_1 N9_1 1.351(4) .
C8_1 N10_1 1.380(4) .
N10_1 C11_1 1.349(4) .
C11_1 O12_1 1.233(4) .
C11_1 C13_1 1.507(5) .
C13_1 N14_1 1.318(4) .
C13_1 C18_1 1.414(5) .
N14_1 C15_1 1.378(4) .
C15_1 C16_1 1.409(5) .
C15_1 C19_1 1.415(4) .
C16_1 C22_1 1.389(5) .
C16_1 C17_1 1.441(5) .
C17_1 O27_1 1.356(4) .
C17_1 C18_1 1.363(5) .
C19_1 C20_1 1.395(5) .
C19_1 C37_1 1.503(5) .
C20_1 N23_1 1.384(4) .
C20_1 C21_1 1.438(5) .
C21_1 C22_1 1.368(5) .
C21_1 C26_1 1.436(5) .
N23_1 C24_1 1.297(4) .
C24_1 C25_1 1.415(5) .
C24_1 C2_1 1.492(5) 3_655
C25_1 C26_1 1.364(5) .
C26_1 O38_1 1.356(4) .
O27_1 C28_1 1.424(4) .
C28_1 C33_1 1.531(6) .
C28_1 C29_1 1.550(5) .
C29_1 C30_1 1.428(7) .
C30_1 C31_1 1.665(9) .
C31_1 C32_1 1.299(11) .
C33_1 C34_1 1.524(5) .
C34_1 C35_1 1.504(5) .
C35_1 C36_1 1.502(6) .
O38_1 C39_1 1.427(5) .
C39_1 C40_1 1.533(6) .
C39_1 C44_1 1.526(7) .
C40_1 C41_1 1.550(8) .
C41_1 C42_1 1.437(10) .
C42_1 C43_1 1.374(12) .
C44_1 C45_1 1.342(10) .
C45_1 C46_1 1.600(11) .
C46_1 C47_1 1.466(13) .
O1_2 C2_2 1.210(4) .
C2_2 N3_2 1.363(5) 3
C2_2 C24_2 1.523(5) .
N3_2 C2_2 1.363(5) 3
N3_2 C4_2 1.384(4) .
C4_2 N9_2 1.327(4) .
C4_2 C5_2 1.390(5) .
C5_2 C6_2 1.392(5) .
C6_2 C7_2 1.364(5) .
C7_2 C8_2 1.392(5) .
C8_2 N9_2 1.338(4) .
C8_2 N10_2 1.392(4) .
N10_2 C11_2 1.356(4) .
C11_2 O12_2 1.223(4) .
C11_2 C13_2 1.523(5) .
C13_2 N14_2 1.313(4) .
C13_2 C18_2 1.398(5) .
N14_2 C15_2 1.367(4) .
C15_2 C19_2 1.404(4) .
C15_2 C16_2 1.435(5) .
C16_2 C22_2 1.381(5) .
C16_2 C17_2 1.442(5) .
C17_2 O27_2 1.356(4) .
C17_2 C18_2 1.369(5) .
C19_2 C20_2 1.399(5) .
C19_2 C37_2 1.512(5) .
C20_2 N23_2 1.385(4) .
C20_2 C21_2 1.439(5) .
C21_2 C22_2 1.397(5) .
C21_2 C26_2 1.421(5) .
N23_2 C24_2 1.304(4) .
C24_2 C25_2 1.417(5) .
C25_2 C26_2 1.377(5) .
C26_2 O38_2 1.339(4) .
O27_2 C28_2 1.433(4) .
C28_2 C29_2 1.522(5) .
C28_2 C33_2 1.556(5) .
C29_2 C30_2 1.502(5) .
C30_2 C31_2 1.526(5) .
C31_2 C32_2 1.511(6) .
C33_2 C34_2 1.458(6) .
C34_2 C35_2 1.547(8) .
C35_2 C36_2 1.271(9) .
O38_2 C39_2 1.411(5) .
C39_2 C44_2 1.520(7) .
C39_2 C40_2 1.545(6) .
C40_2 C41_2 1.509(7) .
C41_2 C42_2 1.491(8) .
C42_2 C43_2 1.469(9) .
C44_2 C45_2 1.324(9) .
C45_2 C46_2 1.641(10) .
C46_2 C47_2 1.488(12) .

loop_
_geom_torsion_atom_site_label_1
_geom_torsion_atom_site_label_2
_geom_torsion_atom_site_label_3
_geom_torsion_atom_site_label_4
_geom_torsion
_geom_torsion_site_symmetry_1
_geom_torsion_site_symmetry_4
O1_1 C2_1 N3_1 C4_1 -1.6(5) . .
C24_1 C2_1 N3_1 C4_1 178.1(3) 3_655 .
C2_1 N3_1 C4_1 N9_1 -179.2(3) . .
C2_1 N3_1 C4_1 C5_1 0.0(5) . .
N9_1 C4_1 C5_1 C6_1 0.3(4) . .
N3_1 C4_1 C5_1 C6_1 -178.8(3) . .
C4_1 C5_1 C6_1 C7_1 0.2(5) . .
C5_1 C6_1 C7_1 C8_1 -1.0(5) . .
C6_1 C7_1 C8_1 N9_1 1.4(4) . .
C6_1 C7_1 C8_1 N10_1 -178.7(3) . .
N3_1 C4_1 N9_1 C8_1 179.3(2) . .
C5_1 C4_1 N9_1 C8_1 0.2(4) . .
N10_1 C8_1 N9_1 C4_1 179.1(2) . .
C7_1 C8_1 N9_1 C4_1 -1.0(4) . .
N9_1 C8_1 N10_1 C11_1 -179.3(3) . .
C7_1 C8_1 N10_1 C11_1 0.8(5) . .
C8_1 N10_1 C11_1 O12_1 0.9(5) . .
C8_1 N10_1 C11_1 C13_1 -179.5(3) . .
O12_1 C11_1 C13_1 N14_1 179.7(3) . .
N10_1 C11_1 C13_1 N14_1 0.1(4) . .
O12_1 C11_1 C13_1 C18_1 -0.2(4) . .
N10_1 C11_1 C13_1 C18_1 -179.8(2) . .
C18_1 C13_1 N14_1 C15_1 -0.3(4) . .
C11_1 C13_1 N14_1 C15_1 179.8(2) . .
C13_1 N14_1 C15_1 C16_1 0.4(4) . .
C13_1 N14_1 C15_1 C19_1 -179.9(2) . .
N14_1 C15_1 C16_1 C22_1 180.0(3) . .
C19_1 C15_1 C16_1 C22_1 0.2(4) . .
N14_1 C15_1 C16_1 C17_1 0.3(4) . .
C19_1 C15_1 C16_1 C17_1 -179.5(2) . .
C22_1 C16_1 C17_1 O27_1 -0.9(4) . .
C15_1 C16_1 C17_1 O27_1 178.8(2) . .
C22_1 C16_1 C17_1 C18_1 179.3(3) . .
C15_1 C16_1 C17_1 C18_1 -1.0(4) . .
O27_1 C17_1 C18_1 C13_1 -178.7(3) . .
C16_1 C17_1 C18_1 C13_1 1.1(4) . .
N14_1 C13_1 C18_1 C17_1 -0.5(4) . .
C11_1 C13_1 C18_1 C17_1 179.4(3) . .
N14_1 C15_1 C19_1 C20_1 179.4(2) . .
C16_1 C15_1 C19_1 C20_1 -0.8(4) . .
N14_1 C15_1 C19_1 C37_1 -1.4(4) . .
C16_1 C15_1 C19_1 C37_1 178.3(3) . .
C15_1 C19_1 C20_1 N23_1 -179.0(2) . .
C37_1 C19_1 C20_1 N23_1 1.9(4) . .
C15_1 C19_1 C20_1 C21_1 0.5(4) . .
C37_1 C19_1 C20_1 C21_1 -178.6(3) . .
N23_1 C20_1 C21_1 C22_1 179.9(2) . .
C19_1 C20_1 C21_1 C22_1 0.4(4) . .
N23_1 C20_1 C21_1 C26_1 -0.9(4) . .
C19_1 C20_1 C21_1 C26_1 179.6(3) . .
C20_1 C21_1 C22_1 C16_1 -1.0(4) . .
C26_1 C21_1 C22_1 C16_1 179.8(3) . .
C15_1 C16_1 C22_1 C21_1 0.7(4) . .
C17_1 C16_1 C22_1 C21_1 -179.6(3) . .
C19_1 C20_1 N23_1 C24_1 179.8(2) . .
C21_1 C20_1 N23_1 C24_1 0.3(4) . .
C20_1 N23_1 C24_1 C25_1 -0.4(4) . .
C20_1 N23_1 C24_1 C2_1 -179.6(2) . 3_655
N23_1 C24_1 C25_1 C26_1 1.1(4) . .
C2_1 C24_1 C25_1 C26_1 -179.7(3) 3_655 .
C24_1 C25_1 C26_1 O38_1 178.2(3) . .
C24_1 C25_1 C26_1 C21_1 -1.7(4) . .
C22_1 C21_1 C26_1 O38_1 0.9(4) . .
C20_1 C21_1 C26_1 O38_1 -178.3(2) . .
C22_1 C21_1 C26_1 C25_1 -179.2(3) . .
C20_1 C21_1 C26_1 C25_1 1.6(4) . .
C18_1 C17_1 O27_1 C28_1 3.4(5) . .
C16_1 C17_1 O27_1 C28_1 -176.4(3) . .
C17_1 O27_1 C28_1 C33_1 -162.0(3) . .
C17_1 O27_1 C28_1 C29_1 77.0(4) . .
O27_1 C28_1 C29_1 C30_1 -175.2(5) . .
C33_1 C28_1 C29_1 C30_1 68.9(7) . .
C28_1 C29_1 C30_1 C31_1 177.7(6) . .
C29_1 C30_1 C31_1 C32_1 175.6(11) . .
O27_1 C28_1 C33_1 C34_1 56.7(5) . .
C29_1 C28_1 C33_1 C34_1 174.1(4) . .
C28_1 C33_1 C34_1 C35_1 172.6(4) . .
C33_1 C34_1 C35_1 C36_1 175.6(5) . .
C25_1 C26_1 O38_1 C39_1 3.4(5) . .
C21_1 C26_1 O38_1 C39_1 -176.8(3) . .
C26_1 O38_1 C39_1 C40_1 -74.3(5) . .
C26_1 O38_1 C39_1 C44_1 159.4(5) . .
O38_1 C39_1 C40_1 C41_1 158.4(5) . .
C44_1 C39_1 C40_1 C41_1 -81.1(7) . .
C39_1 C40_1 C41_1 C42_1 -179.9(8) . .
C40_1 C41_1 C42_1 C43_1 67.3(17) . .
O38_1 C39_1 C44_1 C45_1 45.6(13) . .
C40_1 C39_1 C44_1 C45_1 -77.8(12) . .
C39_1 C44_1 C45_1 C46_1 -167.0(8) . .
C44_1 C45_1 C46_1 C47_1 -44.9(18) . .
C2_2 N3_2 C4_2 N9_2 178.8(3) 3 .
C2_2 N3_2 C4_2 C5_2 -0.7(5) 3 .
N9_2 C4_2 C5_2 C6_2 -0.4(4) . .
N3_2 C4_2 C5_2 C6_2 179.0(3) . .
C4_2 C5_2 C6_2 C7_2 -0.6(4) . .
C5_2 C6_2 C7_2 C8_2 1.4(4) . .
C6_2 C7_2 C8_2 N9_2 -1.5(4) . .
C6_2 C7_2 C8_2 N10_2 178.7(3) . .
N3_2 C4_2 N9_2 C8_2 -179.0(2) . .
C5_2 C4_2 N9_2 C8_2 0.4(4) . .
N10_2 C8_2 N9_2 C4_2 -179.6(2) . .
C7_2 C8_2 N9_2 C4_2 0.5(4) . .
N9_2 C8_2 N10_2 C11_2 178.0(3) . .
C7_2 C8_2 N10_2 C11_2 -2.2(5) . .
C8_2 N10_2 C11_2 O12_2 1.0(5) . .
C8_2 N10_2 C11_2 C13_2 179.4(2) . .
O12_2 C11_2 C13_2 N14_2 -179.5(3) . .
N10_2 C11_2 C13_2 N14_2 1.9(3) . .
O12_2 C11_2 C13_2 C18_2 -0.7(4) . .
N10_2 C11_2 C13_2 C18_2 -179.3(2) . .
C18_2 C13_2 N14_2 C15_2 0.3(4) . .
C11_2 C13_2 N14_2 C15_2 179.0(2) . .
C13_2 N14_2 C15_2 C19_2 -179.8(2) . .
C13_2 N14_2 C15_2 C16_2 0.2(4) . .
N14_2 C15_2 C16_2 C22_2 179.5(3) . .
C19_2 C15_2 C16_2 C22_2 -0.5(4) . .
N14_2 C15_2 C16_2 C17_2 -0.7(4) . .
C19_2 C15_2 C16_2 C17_2 179.4(2) . .
C22_2 C16_2 C17_2 O27_2 1.2(4) . .
C15_2 C16_2 C17_2 O27_2 -178.6(2) . .
C22_2 C16_2 C17_2 C18_2 -179.5(3) . .
C15_2 C16_2 C17_2 C18_2 0.6(4) . .
O27_2 C17_2 C18_2 C13_2 179.0(3) . .
C16_2 C17_2 C18_2 C13_2 -0.1(4) . .
N14_2 C13_2 C18_2 C17_2 -0.4(4) . .
C11_2 C13_2 C18_2 C17_2 -179.0(3) . .
N14_2 C15_2 C19_2 C20_2 -179.6(2) . .
C16_2 C15_2 C19_2 C20_2 0.4(4) . .
N14_2 C15_2 C19_2 C37_2 1.8(4) . .
C16_2 C15_2 C19_2 C37_2 -178.3(3) . .
C15_2 C19_2 C20_2 N23_2 178.6(2) . .
C37_2 C19_2 C20_2 N23_2 -2.7(4) . .
C15_2 C19_2 C20_2 C21_2 -0.3(4) . .
C37_2 C19_2 C20_2 C21_2 178.3(3) . .
N23_2 C20_2 C21_2 C22_2 -178.6(2) . .
C19_2 C20_2 C21_2 C22_2 0.4(4) . .
N23_2 C20_2 C21_2 C26_2 1.1(4) . .
C19_2 C20_2 C21_2 C26_2 -180.0(3) . .
C15_2 C16_2 C22_2 C21_2 0.5(4) . .
C17_2 C16_2 C22_2 C21_2 -179.3(3) . .
C26_2 C21_2 C22_2 C16_2 179.9(3) . .
C20_2 C21_2 C22_2 C16_2 -0.4(4) . .
C19_2 C20_2 N23_2 C24_2 -179.4(2) . .
C21_2 C20_2 N23_2 C24_2 -0.4(4) . .
C20_2 N23_2 C24_2 C25_2 -0.3(4) . .
C20_2 N23_2 C24_2 C2_2 -179.8(2) . .
O1_2 C2_2 C24_2 N23_2 178.6(3) . .
N3_2 C2_2 C24_2 N23_2 -1.1(4) 3 .
O1_2 C2_2 C24_2 C25_2 -0.9(4) . .
N3_2 C2_2 C24_2 C25_2 179.3(2) 3 .
N23_2 C24_2 C25_2 C26_2 0.3(5) . .
C2_2 C24_2 C25_2 C26_2 179.9(3) . .
C24_2 C25_2 C26_2 O38_2 -179.4(3) . .
C24_2 C25_2 C26_2 C21_2 0.4(4) . .
C22_2 C21_2 C26_2 O38_2 -1.5(4) . .
C20_2 C21_2 C26_2 O38_2 178.8(3) . .
C22_2 C21_2 C26_2 C25_2 178.6(3) . .
C20_2 C21_2 C26_2 C25_2 -1.0(4) . .
C18_2 C17_2 O27_2 C28_2 -2.4(4) . .
C16_2 C17_2 O27_2 C28_2 176.8(3) . .
C17_2 O27_2 C28_2 C29_2 161.5(3) . .
C17_2 O27_2 C28_2 C33_2 -77.3(4) . .
O27_2 C28_2 C29_2 C30_2 -55.4(4) . .
C33_2 C28_2 C29_2 C30_2 -173.9(4) . .
C28_2 C29_2 C30_2 C31_2 -170.8(4) . .
C29_2 C30_2 C31_2 C32_2 -172.1(5) . .
O27_2 C28_2 C33_2 C34_2 174.7(5) . .
C29_2 C28_2 C33_2 C34_2 -67.9(6) . .
C28_2 C33_2 C34_2 C35_2 -178.0(6) . .
C33_2 C34_2 C35_2 C36_2 30.7(15) . .
C25_2 C26_2 O38_2 C39_2 -4.2(5) . .
C21_2 C26_2 O38_2 C39_2 176.0(3) . .
C26_2 O38_2 C39_2 C44_2 -154.9(4) . .
C26_2 O38_2 C39_2 C40_2 77.7(5) . .
O38_2 C39_2 C40_2 C41_2 -165.6(5) . .
C44_2 C39_2 C40_2 C41_2 74.0(7) . .
C39_2 C40_2 C41_2 C42_2 177.8(6) . .
C40_2 C41_2 C42_2 C43_2 -65.1(10) . .
O38_2 C39_2 C44_2 C45_2 -60.1(10) . .
C40_2 C39_2 C44_2 C45_2 62.5(10) . .
C39_2 C44_2 C45_2 C46_2 169.8(7) . .
C44_2 C45_2 C46_2 C47_2 62.5(14) . .
